data_4340833
loop_
_publ_author_name
'Chandrasekaran, P.'
'Greene, Angelique F.'
'Lillich, Karen'
'Capone, Stephen'
'Mague, Joel T.'
'DeBeer, Serena'
'Donahue, James P.'

_publ_section_title
;
 A Structural and Spectroscopic Investigation of Octahedral Platinum
 Bis(dithiolene)phosphine Complexes: Platinum Dithiolene Internal Redox
 Chemistry Induced by Phosphine Association.
;
_journal_issue 17
_journal_name_full 'Inorganic chemistry'
_journal_page_first 9192
_journal_page_last 9205
_journal_paper_doi 10.1021/ic501273b
_journal_volume 53
_journal_year 2014
_chemical_formula_moiety 'C44 H42 P2 Pd2 S4'
_chemical_formula_sum 'C44 H42 P2 Pd2 S4'
_chemical_formula_weight 973.76
_chemical_name_systematic
; 
 ? 
;
_space_group_IT_number 2
_symmetry_cell_setting triclinic
_symmetry_space_group_name_Hall '-P 1'
_symmetry_space_group_name_H-M 'P -1'
_atom_sites_solution_hydrogens geom
_atom_sites_solution_primary direct
_atom_sites_solution_secondary difmap
_audit_creation_method SHELXL-97
_cell_angle_alpha 85.8090(10)
_cell_angle_beta 83.2370(10)
_cell_angle_gamma 68.4700(10)
_cell_formula_units_Z 2
_cell_length_a 9.8658(3)
_cell_length_b 10.4704(3)
_cell_length_c 21.2026(7)
_cell_measurement_reflns_used 9149
_cell_measurement_temperature 100(2)
_cell_measurement_theta_max 29.52
_cell_measurement_theta_min 2.23
_cell_volume 2022.15(11)
_computing_cell_refinement 'Bruker APEX2 (Bruker-AXS, 2007)'
_computing_data_reduction 'Bruker SAINT+ (Bruker-AXS, 2006)'
_computing_molecular_graphics 'Bruker APEX2 (Bruker-AXS, 2007)'
_computing_publication_material 'Bruker APEX2 (Bruker-AXS, 2007)'
_computing_structure_refinement 'SHELXL-97 (Sheldrick, 1997)'
_computing_structure_solution 'SHELXS-97 (Sheldrick, 1997)'
_diffrn_ambient_temperature 100(2)
_diffrn_measured_fraction_theta_full 0.985
_diffrn_measured_fraction_theta_max 0.985
_diffrn_measurement_device_type 'Bruker-AXS Smart APEX CCD area detector'
_diffrn_measurement_method 'phi and omega scans'
_diffrn_radiation_monochromator graphite
_diffrn_radiation_source 'fine-focus sealed tube'
_diffrn_radiation_type MoK\a
_diffrn_radiation_wavelength 0.71073
_diffrn_reflns_av_R_equivalents 0.0291
_diffrn_reflns_av_sigmaI/netI 0.0257
_diffrn_reflns_limit_h_max 12
_diffrn_reflns_limit_h_min -13
_diffrn_reflns_limit_k_max 14
_diffrn_reflns_limit_k_min -14
_diffrn_reflns_limit_l_max 28
_diffrn_reflns_limit_l_min -27
_diffrn_reflns_number 36097
_diffrn_reflns_theta_full 28.50
_diffrn_reflns_theta_max 28.50
_diffrn_reflns_theta_min 2.09
_exptl_absorpt_coefficient_mu 1.207
_exptl_absorpt_correction_T_max 0.8848
_exptl_absorpt_correction_T_min 0.8091
_exptl_absorpt_correction_type multi-scan
_exptl_absorpt_process_details 'SADABS (Sheldrick, 2007)'
_exptl_crystal_colour red
_exptl_crystal_density_diffrn 1.599
_exptl_crystal_density_method 'not measured'
_exptl_crystal_description Block
_exptl_crystal_F_000 984
_exptl_crystal_size_max 0.13
_exptl_crystal_size_mid 0.13
_exptl_crystal_size_min 0.10
_refine_diff_density_max 0.457
_refine_diff_density_min -0.491
_refine_diff_density_rms 0.075
_refine_ls_extinction_method none
_refine_ls_goodness_of_fit_ref 1.056
_refine_ls_hydrogen_treatment constr
_refine_ls_matrix_type full
_refine_ls_number_parameters 472
_refine_ls_number_reflns 10091
_refine_ls_number_restraints 0
_refine_ls_restrained_S_all 1.056
_refine_ls_R_factor_all 0.0234
_refine_ls_R_factor_gt 0.0208
_refine_ls_shift/su_max 0.001
_refine_ls_shift/su_mean 0.000
_refine_ls_structure_factor_coef Fsqd
_refine_ls_weighting_details 'calc w=1/[\s^2^(Fo^2^)+(0.0190P)^2^+1.3450P] where P=(Fo^2^+2Fc^2^)/3'
_refine_ls_weighting_scheme calc
_refine_ls_wR_factor_gt 0.0509
_refine_ls_wR_factor_ref 0.0524
_reflns_number_gt 9312
_reflns_number_total 10091
_reflns_threshold_expression >2\s(I)
_cod_data_source_file ic501273b_si_002.cif
_cod_data_source_block jpd165_0m
_cod_depositor_comments
;
The following automatic conversions were performed:

'_symmetry_cell_setting' value 'Triclinic' changed to 'triclinic'
according to
/usr/data/users/saulius/crontab/automatic-downloads/rss-feeds/ACS/lib/dictionaries/cif_core.dic
dictionary named 'cif_core.dic' version 2.4.2 from 2011-04-26.

Automatic conversion script
Id: cif_fix_values 2281 2013-09-26 08:29:07Z andrius 

 Adding full bibliography for 4340821--4340833.cif.
;
_cod_original_sg_symbol_H-M P-1
_cod_database_code 4340833

loop_
_symmetry_equiv_pos_as_xyz
'x, y, z'
'-x, -y, -z'

loop_
_atom_site_label
_atom_site_type_symbol
_atom_site_fract_x
_atom_site_fract_y
_atom_site_fract_z
_atom_site_U_iso_or_equiv
_atom_site_adp_type
_atom_site_occupancy
_atom_site_symmetry_multiplicity
_atom_site_calc_flag
_atom_site_refinement_flags
Pd1 Pd 0.261898(12) 0.219934(12) 0.268438(5) 0.01112(3) Uani 1 1 d .
Pd2 Pd 0.428682(13) 0.298099(12) 0.156544(5) 0.01135(3) Uani 1 1 d .
S1 S 0.39138(4) 0.02897(4) 0.325513(19) 0.01451(8) Uani 1 1 d .
S2 S 0.37169(4) 0.09664(4) 0.177852(18) 0.01376(8) Uani 1 1 d .
S3 S 0.43173(4) 0.51501(4) 0.14983(2) 0.01684(8) Uani 1 1 d .
S4 S 0.17939(4) 0.39169(4) 0.186321(18) 0.01419(8) Uani 1 1 d .
P1 P 0.14803(4) 0.33830(4) 0.358030(19) 0.01254(8) Uani 1 1 d .
P2 P 0.67637(4) 0.21346(4) 0.130726(19) 0.01199(8) Uani 1 1 d .
C1 C 0.50682(18) -0.08439(16) 0.26775(8) 0.0159(3) Uani 1 1 d .
C2 C 0.50403(18) -0.05794(16) 0.20487(8) 0.0157(3) Uani 1 1 d .
C3 C 0.25155(19) 0.61763(17) 0.17622(8) 0.0174(3) Uani 1 1 d .
C4 C 0.14513(18) 0.56806(16) 0.19579(8) 0.0164(3) Uani 1 1 d .
C5 C 0.6135(2) -0.21392(17) 0.29590(9) 0.0223(4) Uani 1 1 d .
H5A H 0.6431 -0.2875 0.2654 0.034 Uiso 1 1 calc R
H5B H 0.5665 -0.2414 0.3351 0.034 Uiso 1 1 calc R
H5C H 0.7000 -0.1968 0.3055 0.034 Uiso 1 1 calc R
C6 C 0.5963(2) -0.15643(17) 0.15435(9) 0.0209(3) Uani 1 1 d .
H6A H 0.7002 -0.1795 0.1593 0.031 Uiso 1 1 calc R
H6B H 0.5752 -0.1133 0.1122 0.031 Uiso 1 1 calc R
H6C H 0.5734 -0.2403 0.1587 0.031 Uiso 1 1 calc R
C7 C 0.2286(2) 0.76811(18) 0.17427(10) 0.0258(4) Uani 1 1 d .
H7A H 0.1292 0.8202 0.1928 0.039 Uiso 1 1 calc R
H7B H 0.2416 0.7996 0.1301 0.039 Uiso 1 1 calc R
H7C H 0.2999 0.7824 0.1987 0.039 Uiso 1 1 calc R
C8 C -0.00789(19) 0.65378(18) 0.22184(9) 0.0225(4) Uani 1 1 d .
H8A H -0.0089 0.6686 0.2670 0.034 Uiso 1 1 calc R
H8B H -0.0744 0.6058 0.2168 0.034 Uiso 1 1 calc R
H8C H -0.0399 0.7426 0.1986 0.034 Uiso 1 1 calc R
C9 C -0.04796(18) 0.37054(16) 0.37070(8) 0.0150(3) Uani 1 1 d .
C10 C -0.12754(18) 0.39175(16) 0.31809(8) 0.0164(3) Uani 1 1 d .
H10 H -0.0791 0.3886 0.2764 0.020 Uiso 1 1 calc R
C11 C -0.27674(19) 0.41745(17) 0.32625(9) 0.0205(3) Uani 1 1 d .
H11 H -0.3305 0.4339 0.2903 0.025 Uiso 1 1 calc R
C12 C -0.3475(2) 0.41916(19) 0.38688(10) 0.0244(4) Uani 1 1 d .
H12 H -0.4493 0.4352 0.3924 0.029 Uiso 1 1 calc R
C13 C -0.2696(2) 0.3975(2) 0.43940(9) 0.0253(4) Uani 1 1 d .
H13 H -0.3181 0.3985 0.4809 0.030 Uiso 1 1 calc R
C14 C -0.12046(19) 0.37430(19) 0.43164(8) 0.0207(3) Uani 1 1 d .
H14 H -0.0679 0.3610 0.4678 0.025 Uiso 1 1 calc R
C15 C 0.16618(18) 0.50456(16) 0.35982(7) 0.0144(3) Uani 1 1 d .
C16 C 0.28706(18) 0.52286(17) 0.32535(8) 0.0169(3) Uani 1 1 d .
H16 H 0.3532 0.4518 0.2993 0.020 Uiso 1 1 calc R
C17 C 0.3117(2) 0.64479(18) 0.32880(9) 0.0214(4) Uani 1 1 d .
H17 H 0.3950 0.6564 0.3055 0.026 Uiso 1 1 calc R
C18 C 0.2147(2) 0.74932(18) 0.36627(9) 0.0233(4) Uani 1 1 d .
H18 H 0.2318 0.8323 0.3689 0.028 Uiso 1 1 calc R
C19 C 0.0924(2) 0.73241(18) 0.39996(9) 0.0237(4) Uani 1 1 d .
H19 H 0.0256 0.8044 0.4253 0.028 Uiso 1 1 calc R
C20 C 0.0672(2) 0.61126(17) 0.39691(8) 0.0187(3) Uani 1 1 d .
H20 H -0.0168 0.6006 0.4199 0.022 Uiso 1 1 calc R
C21 C 0.21772(18) 0.25336(17) 0.43201(7) 0.0154(3) Uani 1 1 d .
C22 C 0.3020(2) 0.30119(19) 0.46570(8) 0.0221(4) Uani 1 1 d .
H22 H 0.3169 0.3839 0.4520 0.026 Uiso 1 1 calc R
C23 C 0.3642(2) 0.2289(2) 0.51895(9) 0.0287(4) Uani 1 1 d .
H23 H 0.4207 0.2628 0.5417 0.034 Uiso 1 1 calc R
C24 C 0.3446(2) 0.1075(2) 0.53927(9) 0.0277(4) Uani 1 1 d .
H24 H 0.3889 0.0574 0.5753 0.033 Uiso 1 1 calc R
C25 C 0.2599(2) 0.05949(19) 0.50666(9) 0.0245(4) Uani 1 1 d .
H25 H 0.2450 -0.0230 0.5208 0.029 Uiso 1 1 calc R
C26 C 0.19687(19) 0.13156(18) 0.45332(8) 0.0194(3) Uani 1 1 d .
H26 H 0.1392 0.0979 0.4312 0.023 Uiso 1 1 calc R
C27 C 0.74418(17) 0.34144(16) 0.09050(7) 0.0135(3) Uani 1 1 d .
C28 C 0.7080(2) 0.38386(18) 0.02859(8) 0.0191(3) Uani 1 1 d .
H28 H 0.6561 0.3411 0.0080 0.023 Uiso 1 1 calc R
C29 C 0.7471(2) 0.48754(19) -0.00305(9) 0.0235(4) Uani 1 1 d .
H29 H 0.7228 0.5150 -0.0452 0.028 Uiso 1 1 calc R
C30 C 0.8217(2) 0.55113(19) 0.02693(9) 0.0258(4) Uani 1 1 d .
H30 H 0.8488 0.6222 0.0053 0.031 Uiso 1 1 calc R
C31 C 0.8568(2) 0.51106(19) 0.08832(10) 0.0261(4) Uani 1 1 d .
H31 H 0.9083 0.5546 0.1087 0.031 Uiso 1 1 calc R
C32 C 0.8172(2) 0.40734(17) 0.12047(8) 0.0200(3) Uani 1 1 d .
H32 H 0.8401 0.3815 0.1629 0.024 Uiso 1 1 calc R
C33 C 0.73840(19) 0.07669(17) 0.07355(8) 0.0168(3) Uani 1 1 d .
C34 C 0.8735(2) -0.03060(18) 0.07329(10) 0.0240(4) Uani 1 1 d .
H34 H 0.9353 -0.0388 0.1057 0.029 Uiso 1 1 calc R
C35 C 0.9180(2) -0.12593(19) 0.02537(11) 0.0329(5) Uani 1 1 d .
H35 H 1.0096 -0.1998 0.0256 0.039 Uiso 1 1 calc R
C36 C 0.8296(3) -0.1135(2) -0.02248(10) 0.0340(5) Uani 1 1 d .
H36 H 0.8616 -0.1771 -0.0557 0.041 Uiso 1 1 calc R
C37 C 0.6950(3) -0.0087(2) -0.02178(9) 0.0328(5) Uani 1 1 d .
H37 H 0.6339 -0.0010 -0.0544 0.039 Uiso 1 1 calc R
C38 C 0.6478(2) 0.08582(19) 0.02631(9) 0.0246(4) Uani 1 1 d .
H38 H 0.5539 0.1566 0.0270 0.030 Uiso 1 1 calc R
C39 C 0.77690(18) 0.14863(16) 0.19998(8) 0.0145(3) Uani 1 1 d .
C40 C 0.69708(19) 0.13084(17) 0.25656(8) 0.0174(3) Uani 1 1 d .
H40 H 0.5945 0.1527 0.2575 0.021 Uiso 1 1 calc R
C41 C 0.7661(2) 0.08155(19) 0.31137(9) 0.0233(4) Uani 1 1 d .
H41 H 0.7108 0.0696 0.3496 0.028 Uiso 1 1 calc R
C42 C 0.9154(2) 0.04965(18) 0.31047(9) 0.0247(4) Uani 1 1 d .
H42 H 0.9625 0.0160 0.3481 0.030 Uiso 1 1 calc R
C43 C 0.99638(19) 0.06690(17) 0.25449(9) 0.0209(4) Uani 1 1 d .
H43 H 1.0989 0.0450 0.2539 0.025 Uiso 1 1 calc R
C44 C 0.92815(18) 0.11598(16) 0.19938(8) 0.0178(3) Uani 1 1 d .
H44 H 0.9840 0.1275 0.1612 0.021 Uiso 1 1 calc R

loop_
_atom_site_aniso_label
_atom_site_aniso_U_11
_atom_site_aniso_U_22
_atom_site_aniso_U_33
_atom_site_aniso_U_23
_atom_site_aniso_U_13
_atom_site_aniso_U_12
Pd1 0.00924(6) 0.01298(6) 0.01029(6) -0.00145(4) -0.00023(4) -0.00304(4)
Pd2 0.00944(6) 0.01308(6) 0.01028(6) -0.00101(4) -0.00027(4) -0.00268(4)
S1 0.01376(18) 0.01404(17) 0.01402(18) 0.00027(14) 0.00009(14) -0.00360(14)
S2 0.01277(18) 0.01565(17) 0.01310(18) -0.00356(14) 0.00000(14) -0.00524(14)
S3 0.01390(19) 0.01373(17) 0.0205(2) -0.00071(15) 0.00151(15) -0.00311(15)
S4 0.01030(18) 0.01743(18) 0.01247(17) 0.00012(14) -0.00166(14) -0.00220(14)
P1 0.01091(19) 0.01470(18) 0.01077(18) -0.00113(14) -0.00046(14) -0.00324(15)
P2 0.01075(19) 0.01294(17) 0.01144(18) -0.00139(14) 0.00025(14) -0.00350(15)
C1 0.0133(8) 0.0137(7) 0.0208(8) -0.0014(6) 0.0008(6) -0.0056(6)
C2 0.0128(8) 0.0129(7) 0.0212(8) -0.0030(6) 0.0012(6) -0.0048(6)
C3 0.0158(8) 0.0152(7) 0.0167(8) -0.0012(6) -0.0009(6) -0.0003(6)
C4 0.0150(8) 0.0151(7) 0.0141(7) 0.0004(6) -0.0019(6) 0.0003(6)
C5 0.0198(9) 0.0153(8) 0.0277(9) 0.0010(7) -0.0003(7) -0.0023(7)
C6 0.0207(9) 0.0171(8) 0.0221(9) -0.0050(7) 0.0038(7) -0.0045(7)
C7 0.0235(9) 0.0164(8) 0.0318(10) 0.0002(7) 0.0012(8) -0.0019(7)
C8 0.0145(8) 0.0233(8) 0.0219(9) -0.0006(7) -0.0002(7) 0.0016(7)
C9 0.0114(7) 0.0154(7) 0.0168(8) -0.0019(6) 0.0004(6) -0.0038(6)
C10 0.0158(8) 0.0151(7) 0.0172(8) 0.0000(6) -0.0019(6) -0.0044(6)
C11 0.0163(8) 0.0191(8) 0.0257(9) 0.0001(7) -0.0057(7) -0.0051(7)
C12 0.0110(8) 0.0263(9) 0.0348(10) -0.0009(8) -0.0008(7) -0.0059(7)
C13 0.0173(9) 0.0326(10) 0.0233(9) -0.0020(8) 0.0048(7) -0.0078(8)
C14 0.0168(8) 0.0272(9) 0.0168(8) -0.0022(7) -0.0004(6) -0.0065(7)
C15 0.0151(8) 0.0157(7) 0.0125(7) 0.0010(6) -0.0043(6) -0.0050(6)
C16 0.0134(8) 0.0197(8) 0.0168(8) -0.0013(6) -0.0028(6) -0.0047(6)
C17 0.0171(8) 0.0247(9) 0.0242(9) 0.0021(7) -0.0025(7) -0.0102(7)
C18 0.0298(10) 0.0178(8) 0.0242(9) 0.0013(7) -0.0059(8) -0.0103(7)
C19 0.0310(10) 0.0167(8) 0.0196(9) -0.0030(7) 0.0009(7) -0.0047(7)
C20 0.0196(8) 0.0192(8) 0.0151(8) -0.0012(6) 0.0020(6) -0.0053(7)
C21 0.0129(8) 0.0195(8) 0.0100(7) -0.0008(6) 0.0010(6) -0.0020(6)
C22 0.0224(9) 0.0279(9) 0.0175(8) 0.0024(7) -0.0055(7) -0.0106(7)
C23 0.0267(10) 0.0409(11) 0.0207(9) 0.0041(8) -0.0097(8) -0.0135(9)
C24 0.0223(9) 0.0367(10) 0.0185(9) 0.0089(8) -0.0045(7) -0.0053(8)
C25 0.0231(9) 0.0245(9) 0.0198(9) 0.0059(7) 0.0022(7) -0.0042(7)
C26 0.0171(8) 0.0227(8) 0.0163(8) -0.0007(6) 0.0008(6) -0.0054(7)
C27 0.0104(7) 0.0135(7) 0.0146(7) -0.0009(6) 0.0020(6) -0.0027(6)
C28 0.0203(9) 0.0209(8) 0.0169(8) 0.0009(6) -0.0037(7) -0.0082(7)
C29 0.0275(10) 0.0241(9) 0.0173(8) 0.0053(7) -0.0036(7) -0.0081(7)
C30 0.0279(10) 0.0206(8) 0.0297(10) 0.0076(7) -0.0012(8) -0.0117(8)
C31 0.0298(10) 0.0231(9) 0.0313(10) 0.0029(8) -0.0082(8) -0.0157(8)
C32 0.0239(9) 0.0193(8) 0.0185(8) 0.0016(6) -0.0054(7) -0.0093(7)
C33 0.0196(8) 0.0162(7) 0.0156(8) -0.0045(6) 0.0061(6) -0.0092(6)
C34 0.0187(9) 0.0188(8) 0.0333(10) -0.0063(7) 0.0061(8) -0.0071(7)
C35 0.0311(11) 0.0177(8) 0.0454(12) -0.0107(8) 0.0198(9) -0.0091(8)
C36 0.0568(15) 0.0250(9) 0.0239(10) -0.0122(8) 0.0202(9) -0.0241(10)
C37 0.0572(15) 0.0296(10) 0.0179(9) -0.0049(8) 0.0011(9) -0.0239(10)
C38 0.0350(11) 0.0214(8) 0.0189(9) -0.0040(7) -0.0010(8) -0.0117(8)
C39 0.0138(8) 0.0130(7) 0.0163(7) -0.0002(6) -0.0027(6) -0.0039(6)
C40 0.0158(8) 0.0191(8) 0.0187(8) 0.0025(6) -0.0037(6) -0.0081(6)
C41 0.0282(10) 0.0278(9) 0.0188(8) 0.0083(7) -0.0066(7) -0.0164(8)
C42 0.0302(10) 0.0192(8) 0.0284(10) 0.0086(7) -0.0160(8) -0.0110(7)
C43 0.0141(8) 0.0142(7) 0.0341(10) -0.0006(7) -0.0096(7) -0.0026(6)
C44 0.0141(8) 0.0150(7) 0.0240(9) -0.0006(6) -0.0013(6) -0.0050(6)

loop_
_atom_type_symbol
_atom_type_description
_atom_type_scat_dispersion_real
_atom_type_scat_dispersion_imag
_atom_type_scat_source
C C 0.0033 0.0016 'International Tables Vol C Tables 4.2.6.8 and 6.1.1.4'
H H 0.0000 0.0000 'International Tables Vol C Tables 4.2.6.8 and 6.1.1.4'
P P 0.1023 0.0942 'International Tables Vol C Tables 4.2.6.8 and 6.1.1.4'
S S 0.1246 0.1234 'International Tables Vol C Tables 4.2.6.8 and 6.1.1.4'
Pd Pd -0.9988 1.0072 'International Tables Vol C Tables 4.2.6.8 and 6.1.1.4'

loop_
_geom_angle_atom_site_label_1
_geom_angle_atom_site_label_2
_geom_angle_atom_site_label_3
_geom_angle
P1 Pd1 S1 92.755(15)
P1 Pd1 S2 178.145(15)
S1 Pd1 S2 87.054(15)
P1 Pd1 S4 101.977(15)
S1 Pd1 S4 164.174(15)
S2 Pd1 S4 78.407(14)
P1 Pd1 Pd2 129.916(11)
S1 Pd1 Pd2 115.625(11)
S2 Pd1 Pd2 51.677(10)
S4 Pd1 Pd2 49.824(10)
S3 Pd2 P2 89.547(15)
S3 Pd2 S4 88.253(15)
P2 Pd2 S4 176.960(15)
S3 Pd2 S2 166.456(15)
P2 Pd2 S2 103.199(14)
S4 Pd2 S2 78.835(14)
S3 Pd2 Pd1 118.192(12)
P2 Pd2 Pd1 127.503(11)
S4 Pd2 Pd1 52.161(10)
S2 Pd2 Pd1 49.977(10)
C1 S1 Pd1 104.47(6)
C2 S2 Pd1 105.41(6)
C2 S2 Pd2 120.74(6)
Pd1 S2 Pd2 78.346(12)
C3 S3 Pd2 103.77(6)
C4 S4 Pd2 104.03(6)
C4 S4 Pd1 123.02(6)
Pd2 S4 Pd1 78.015(12)
C15 P1 C21 103.10(7)
C15 P1 C9 106.25(7)
C21 P1 C9 104.01(7)
C15 P1 Pd1 113.73(5)
C21 P1 Pd1 114.81(5)
C9 P1 Pd1 113.80(5)
C39 P2 C27 107.11(7)
C39 P2 C33 107.62(8)
C27 P2 C33 102.36(7)
C39 P2 Pd2 112.37(6)
C27 P2 Pd2 112.74(5)
C33 P2 Pd2 113.94(6)
C2 C1 C5 122.89(15)
C2 C1 S1 123.84(13)
C5 C1 S1 113.24(12)
C1 C2 C6 124.86(15)
C1 C2 S2 118.51(13)
C6 C2 S2 116.37(12)
C4 C3 C7 123.49(15)
C4 C3 S3 124.02(13)
C7 C3 S3 112.49(13)
C3 C4 C8 124.71(15)
C3 C4 S4 119.10(13)
C8 C4 S4 116.06(13)
C1 C5 H5A 109.5
C1 C5 H5B 109.5
H5A C5 H5B 109.5
C1 C5 H5C 109.5
H5A C5 H5C 109.5
H5B C5 H5C 109.5
C2 C6 H6A 109.5
C2 C6 H6B 109.5
H6A C6 H6B 109.5
C2 C6 H6C 109.5
H6A C6 H6C 109.5
H6B C6 H6C 109.5
C3 C7 H7A 109.5
C3 C7 H7B 109.5
H7A C7 H7B 109.5
C3 C7 H7C 109.5
H7A C7 H7C 109.5
H7B C7 H7C 109.5
C4 C8 H8A 109.5
C4 C8 H8B 109.5
H8A C8 H8B 109.5
C4 C8 H8C 109.5
H8A C8 H8C 109.5
H8B C8 H8C 109.5
C14 C9 C10 119.07(15)
C14 C9 P1 121.74(13)
C10 C9 P1 119.19(12)
C11 C10 C9 120.47(16)
C11 C10 H10 119.8
C9 C10 H10 119.8
C12 C11 C10 120.08(16)
C12 C11 H11 120.0
C10 C11 H11 120.0
C13 C12 C11 119.97(17)
C13 C12 H12 120.0
C11 C12 H12 120.0
C12 C13 C14 120.30(17)
C12 C13 H13 119.9
C14 C13 H13 119.9
C13 C14 C9 120.09(16)
C13 C14 H14 120.0
C9 C14 H14 120.0
C16 C15 C20 119.44(15)
C16 C15 P1 118.11(12)
C20 C15 P1 122.37(13)
C15 C16 C17 120.36(16)
C15 C16 H16 119.8
C17 C16 H16 119.8
C18 C17 C16 120.01(16)
C18 C17 H17 120.0
C16 C17 H17 120.0
C17 C18 C19 119.84(16)
C17 C18 H18 120.1
C19 C18 H18 120.1
C20 C19 C18 120.53(17)
C20 C19 H19 119.7
C18 C19 H19 119.7
C19 C20 C15 119.80(16)
C19 C20 H20 120.1
C15 C20 H20 120.1
C22 C21 C26 118.64(15)
C22 C21 P1 121.33(13)
C26 C21 P1 119.84(13)
C23 C22 C21 120.51(17)
C23 C22 H22 119.7
C21 C22 H22 119.7
C24 C23 C22 120.51(18)
C24 C23 H23 119.7
C22 C23 H23 119.7
C23 C24 C25 119.61(17)
C23 C24 H24 120.2
C25 C24 H24 120.2
C24 C25 C26 120.25(17)
C24 C25 H25 119.9
C26 C25 H25 119.9
C25 C26 C21 120.47(17)
C25 C26 H26 119.8
C21 C26 H26 119.8
C32 C27 C28 118.91(15)
C32 C27 P2 123.08(13)
C28 C27 P2 117.71(12)
C29 C28 C27 120.71(16)
C29 C28 H28 119.6
C27 C28 H28 119.6
C28 C29 C30 119.88(17)
C28 C29 H29 120.1
C30 C29 H29 120.1
C31 C30 C29 119.96(16)
C31 C30 H30 120.0
C29 C30 H30 120.0
C30 C31 C32 120.42(17)
C30 C31 H31 119.8
C32 C31 H31 119.8
C27 C32 C31 120.10(16)
C27 C32 H32 120.0
C31 C32 H32 120.0
C34 C33 C38 119.38(16)
C34 C33 P2 123.09(14)
C38 C33 P2 117.45(13)
C33 C34 C35 119.86(19)
C33 C34 H34 120.1
C35 C34 H34 120.1
C36 C35 C34 120.4(2)
C36 C35 H35 119.8
C34 C35 H35 119.8
C37 C36 C35 119.84(18)
C37 C36 H36 120.1
C35 C36 H36 120.1
C36 C37 C38 120.5(2)
C36 C37 H37 119.7
C38 C37 H37 119.7
C37 C38 C33 119.99(19)
C37 C38 H38 120.0
C33 C38 H38 120.0
C40 C39 C44 118.97(15)
C40 C39 P2 117.22(12)
C44 C39 P2 123.81(13)
C41 C40 C39 120.59(16)
C41 C40 H40 119.7
C39 C40 H40 119.7
C42 C41 C40 120.14(17)
C42 C41 H41 119.9
C40 C41 H41 119.9
C41 C42 C43 119.94(16)
C41 C42 H42 120.0
C43 C42 H42 120.0
C44 C43 C42 120.28(16)
C44 C43 H43 119.9
C42 C43 H43 119.9
C43 C44 C39 120.08(16)
C43 C44 H44 120.0
C39 C44 H44 120.0

loop_
_geom_bond_atom_site_label_1
_geom_bond_atom_site_label_2
_geom_bond_distance
Pd1 P1 2.2860(4)
Pd1 S1 2.2869(4)
Pd1 S2 2.3183(4)
Pd1 S4 2.3937(4)
Pd1 Pd2 2.96498(17)
Pd2 S3 2.2762(4)
Pd2 P2 2.2853(4)
Pd2 S4 2.3159(4)
Pd2 S2 2.3750(4)
S1 C1 1.7600(17)
S2 C2 1.7726(17)
S3 C3 1.7548(17)
S4 C4 1.7734(17)
P1 C15 1.8177(16)
P1 C21 1.8236(16)
P1 C9 1.8267(17)
P2 C39 1.8176(16)
P2 C27 1.8241(16)
P2 C33 1.8250(17)
C1 C2 1.343(2)
C1 C5 1.512(2)
C2 C6 1.511(2)
C3 C4 1.345(2)
C3 C7 1.505(2)
C4 C8 1.507(2)
C5 H5A 0.9800
C5 H5B 0.9800
C5 H5C 0.9800
C6 H6A 0.9800
C6 H6B 0.9800
C6 H6C 0.9800
C7 H7A 0.9800
C7 H7B 0.9800
C7 H7C 0.9800
C8 H8A 0.9800
C8 H8B 0.9800
C8 H8C 0.9800
C9 C14 1.397(2)
C9 C10 1.397(2)
C10 C11 1.388(2)
C10 H10 0.9500
C11 C12 1.387(3)
C11 H11 0.9500
C12 C13 1.385(3)
C12 H12 0.9500
C13 C14 1.392(3)
C13 H13 0.9500
C14 H14 0.9500
C15 C16 1.391(2)
C15 C20 1.402(2)
C16 C17 1.393(2)
C16 H16 0.9500
C17 C18 1.387(3)
C17 H17 0.9500
C18 C19 1.390(3)
C18 H18 0.9500
C19 C20 1.387(2)
C19 H19 0.9500
C20 H20 0.9500
C21 C22 1.397(2)
C21 C26 1.400(2)
C22 C23 1.386(2)
C22 H22 0.9500
C23 C24 1.385(3)
C23 H23 0.9500
C24 C25 1.387(3)
C24 H24 0.9500
C25 C26 1.390(2)
C25 H25 0.9500
C26 H26 0.9500
C27 C32 1.392(2)
C27 C28 1.398(2)
C28 C29 1.385(2)
C28 H28 0.9500
C29 C30 1.386(3)
C29 H29 0.9500
C30 C31 1.382(3)
C30 H30 0.9500
C31 C32 1.392(2)
C31 H31 0.9500
C32 H32 0.9500
C33 C34 1.393(2)
C33 C38 1.395(3)
C34 C35 1.394(3)
C34 H34 0.9500
C35 C36 1.383(3)
C35 H35 0.9500
C36 C37 1.377(3)
C36 H36 0.9500
C37 C38 1.391(3)
C37 H37 0.9500
C38 H38 0.9500
C39 C40 1.395(2)
C39 C44 1.402(2)
C40 C41 1.386(2)
C40 H40 0.9500
C41 C42 1.384(3)
C41 H41 0.9500
C42 C43 1.389(3)
C42 H42 0.9500
C43 C44 1.388(2)
C43 H43 0.9500
C44 H44 0.9500
